data_7040673
loop_
_publ_author_name
'Poropudas, Merja J.'
'Rautiainen, J. Mikko'
'Oilunkaniemi, Raija'
'Laitinen, Risto S.'

_publ_section_title
;
 Synthesis, characterization, and ligand behaviour of a new ditelluroether
 (C10H7)Te(CH2)4Te(C10H7) and the concurrently formed ionic
 [(C10H7)Te(CH2)4]Br.
;
_journal_issue 43
_journal_name_full 'Dalton transactions (Cambridge, England : 2003)'
_journal_page_first 17206
_journal_page_last 17215
_journal_paper_doi 10.1039/c6dt02599d
_journal_volume 45
_journal_year 2016
_chemical_formula_sum 'C14 H15 Br Te'
_chemical_formula_weight 390.77
_chemical_name_systematic
;
1-naphthyltetrahydrotellurophenium bromide
;
_space_group_crystal_system orthorhombic
_space_group_IT_number 19
_space_group_name_Hall 'P 2ac 2ab'
_space_group_name_H-M_alt 'P 21 21 21'
_symmetry_space_group_name_Hall 'P 2ac 2ab'
_symmetry_space_group_name_H-M 'P 21 21 21'
_atom_sites_solution_hydrogens geom
_atom_sites_solution_primary direct
_atom_sites_solution_secondary difmap
_audit_creation_method SHELXL-2013
_audit_update_record
;
2016-06-27 deposited with the CCDC.
2016-09-19 downloaded from the CCDC.
;
_cell_angle_alpha 90
_cell_angle_beta 90
_cell_angle_gamma 90
_cell_formula_units_Z 4
_cell_length_a 7.2568(15)
_cell_length_b 12.253(3)
_cell_length_c 15.227(3)
_cell_measurement_reflns_used 2092
_cell_measurement_temperature 150(2)
_cell_measurement_theta_max 25.981
_cell_measurement_theta_min 3.110
_cell_volume 1353.9(5)
_computing_cell_refinement 'DENZO-SMN (Otwinowski & Minor, 1997)'
_computing_data_collection 'COLLECT (Bruker, 2008)'
_computing_data_reduction 'DENZO-SMN (Otwinowski & Minor, 1997)'
_computing_molecular_graphics 'DIAMOND (Brandenburg, 2006)'
_computing_publication_material 'WinGX (Farrugia, 1999)'
_computing_structure_refinement 'SHELXL-2013 (Sheldrick, 2013)'
_computing_structure_solution 'SHELXS-2013 (Sheldrick, 2013)'
_diffrn_ambient_temperature 150(2)
_diffrn_measured_fraction_theta_full 0.999
_diffrn_measured_fraction_theta_max 0.999
_diffrn_measurement_device_type 'Bruker Nonius Kappaccd'
_diffrn_measurement_method '\f scans, and \w scans with \k offsets'
_diffrn_radiation_type MoK\a
_diffrn_radiation_wavelength 0.71073
_diffrn_reflns_av_R_equivalents 0.0670
_diffrn_reflns_av_unetI/netI 0.0648
_diffrn_reflns_Laue_measured_fraction_full 0.999
_diffrn_reflns_Laue_measured_fraction_max 0.999
_diffrn_reflns_limit_h_max 8
_diffrn_reflns_limit_h_min -7
_diffrn_reflns_limit_k_max 14
_diffrn_reflns_limit_k_min -15
_diffrn_reflns_limit_l_max 17
_diffrn_reflns_limit_l_min -18
_diffrn_reflns_number 8119
_diffrn_reflns_point_group_measured_fraction_full 0.986
_diffrn_reflns_point_group_measured_fraction_max 0.980
_diffrn_reflns_theta_full 25.242
_diffrn_reflns_theta_max 25.981
_diffrn_reflns_theta_min 3.110
_diffrn_source 'fine-focus sealed tube'
_exptl_absorpt_coefficient_mu 5.120
_exptl_absorpt_correction_T_max 0.9880
_exptl_absorpt_correction_T_min 0.7279
_exptl_absorpt_correction_type multi-scan
_exptl_absorpt_process_details 'XPREP in SHELXTL (Sheldrick 2008)'
_exptl_crystal_colour colourless
_exptl_crystal_density_diffrn 1.917
_exptl_crystal_description block
_exptl_crystal_F_000 744
_exptl_crystal_recrystallization_method 'Re-crystallisation from solvent'
_exptl_crystal_size_max 0.300
_exptl_crystal_size_mid 0.050
_exptl_crystal_size_min 0.030
_refine_diff_density_max 0.551
_refine_diff_density_min -0.560
_refine_diff_density_rms 0.111
_refine_ls_abs_structure_details
;
 Flack x determined using 701 quotients [(I+)-(I-)]/[(I+)+(I-)]
 (Parsons and Flack (2004), Acta Cryst. A60, s61).
;
_refine_ls_abs_structure_Flack 0.021(18)
_refine_ls_extinction_method none
_refine_ls_goodness_of_fit_ref 1.101
_refine_ls_hydrogen_treatment constr
_refine_ls_matrix_type full
_refine_ls_number_parameters 145
_refine_ls_number_reflns 2598
_refine_ls_number_restraints 0
_refine_ls_restrained_S_all 1.101
_refine_ls_R_factor_all 0.0713
_refine_ls_R_factor_gt 0.0457
_refine_ls_shift/su_max 0.000
_refine_ls_shift/su_mean 0.000
_refine_ls_structure_factor_coef Fsqd
_refine_ls_weighting_details 'w=1/[\s^2^(Fo^2^)+(0.0088P)^2^+3.1559P] where P=(Fo^2^+2Fc^2^)/3'
_refine_ls_weighting_scheme calc
_refine_ls_wR_factor_gt 0.0687
_refine_ls_wR_factor_ref 0.0763
_reflns_Friedel_coverage 0.685
_reflns_Friedel_fraction_full 0.968
_reflns_Friedel_fraction_max 0.954
_reflns_number_gt 2092
_reflns_number_total 2598
_reflns_threshold_expression 'I > 2\s(I)'
_cod_data_source_file c6dt02599d9.cif
_cod_data_source_block cmpd2
_cod_depositor_comments 'Adding full bibliography for 7040672--7040677.cif.'
_cod_database_code 7040673
_shelx_space_group_comment
;
The symmetry employed for this shelxl refinement is uniquely defined
by the following loop, which should always be used as a source of
symmetry information in preference to the above space-group names.
They are only intended as comments.
;
_shelx_estimated_absorpt_t_min 0.309
_shelx_estimated_absorpt_t_max 0.862
_shelxl_version_number 2013-4
_solvent_exptl_crystal_recrystallization_method dichloromethane

loop_
_space_group_symop_operation_xyz
'x, y, z'
'-x+1/2, -y, z+1/2'
'x+1/2, -y+1/2, -z'
'-x, y+1/2, -z+1/2'

loop_
_atom_site_label
_atom_site_type_symbol
_atom_site_fract_x
_atom_site_fract_y
_atom_site_fract_z
_atom_site_U_iso_or_equiv
_atom_site_adp_type
_atom_site_occupancy
_atom_site_site_symmetry_order
_atom_site_calc_flag
_atom_site_refinement_flags_posn
_atom_site_refinement_flags_adp
Te1 Te 0.81504(9) 0.60289(5) 0.50843(4) 0.04261(19) Uani 1 1 d . .
Br1 Br 0.41564(18) 0.66839(9) 0.60412(10) 0.0669(4) Uani 1 1 d . .
C1 C 1.0165(16) 0.5438(9) 0.4184(8) 0.057(3) Uani 1 1 d . .
H1A H 1.1203 0.5958 0.4130 0.068 Uiso 1 1 calc R U
H1B H 1.0651 0.4722 0.4375 0.068 Uiso 1 1 calc R U
C2 C 0.911(3) 0.5333(15) 0.3298(11) 0.113(6) Uani 1 1 d . .
H2A H 0.9340 0.5999 0.2947 0.136 Uiso 1 1 calc R U
H2B H 0.9629 0.4708 0.2969 0.136 Uiso 1 1 calc R U
C3 C 0.718(3) 0.5184(14) 0.3371(10) 0.098(5) Uani 1 1 d . .
H3A H 0.6940 0.4415 0.3534 0.118 Uiso 1 1 calc R U
H3B H 0.6619 0.5313 0.2788 0.118 Uiso 1 1 calc R U
C4 C 0.6284(15) 0.5899(10) 0.4017(7) 0.057(3) Uani 1 1 d . .
H4A H 0.5102 0.5579 0.4213 0.069 Uiso 1 1 calc R U
H4B H 0.6039 0.6626 0.3759 0.069 Uiso 1 1 calc R U
C10 C 0.7656(14) 0.4414(8) 0.5603(7) 0.043(3) Uani 1 1 d . .
C11 C 0.6035(16) 0.3898(10) 0.5447(7) 0.057(3) Uani 1 1 d . .
H11 H 0.5119 0.4237 0.5094 0.069 Uiso 1 1 calc R U
C12 C 0.5712(19) 0.2854(10) 0.5811(9) 0.067(4) Uani 1 1 d . .
H12 H 0.4598 0.2479 0.5684 0.080 Uiso 1 1 calc R U
C13 C 0.698(2) 0.2391(9) 0.6336(8) 0.068(3) Uani 1 1 d . .
H13 H 0.6727 0.1698 0.6589 0.081 Uiso 1 1 calc R U
C14 C 0.8660(16) 0.2904(9) 0.6520(7) 0.052(3) Uani 1 1 d . .
C15 C 1.000(2) 0.2459(9) 0.7090(9) 0.068(4) Uani 1 1 d . .
H15 H 0.9759 0.1777 0.7363 0.081 Uiso 1 1 calc R U
C16 C 1.162(2) 0.2963(11) 0.7262(9) 0.075(4) Uani 1 1 d . .
H16 H 1.2494 0.2635 0.7646 0.090 Uiso 1 1 calc R U
C17 C 1.2008(18) 0.3965(12) 0.6872(8) 0.072(3) Uani 1 1 d . .
H17 H 1.3161 0.4309 0.6978 0.086 Uiso 1 1 calc R U
C18 C 1.0749(16) 0.4459(9) 0.6339(8) 0.059(3) Uani 1 1 d . .
H18 H 1.1030 0.5153 0.6095 0.071 Uiso 1 1 calc R U
C19 C 0.9028(14) 0.3966(9) 0.6138(6) 0.046(2) Uani 1 1 d . .

loop_
_atom_site_aniso_label
_atom_site_aniso_U_11
_atom_site_aniso_U_22
_atom_site_aniso_U_33
_atom_site_aniso_U_23
_atom_site_aniso_U_13
_atom_site_aniso_U_12
Te1 0.0449(3) 0.0353(3) 0.0476(3) -0.0012(4) -0.0004(4) -0.0012(3)
Br1 0.0669(8) 0.0440(6) 0.0899(10) 0.0051(7) 0.0192(7) 0.0029(6)
C1 0.060(8) 0.042(6) 0.069(9) 0.000(6) 0.010(6) 0.013(5)
C2 0.137(16) 0.124(15) 0.078(12) -0.039(11) 0.045(12) 0.000(14)
C3 0.129(15) 0.096(12) 0.069(10) -0.019(9) -0.023(11) -0.019(12)
C4 0.056(8) 0.063(7) 0.053(6) 0.012(7) -0.015(5) 0.001(6)
C10 0.048(7) 0.042(6) 0.039(6) -0.005(5) 0.010(5) 0.000(5)
C11 0.057(7) 0.055(7) 0.060(7) 0.003(6) -0.003(5) -0.018(7)
C12 0.068(9) 0.055(7) 0.077(9) 0.001(7) -0.016(8) -0.021(7)
C13 0.083(10) 0.041(6) 0.079(9) 0.005(6) 0.011(9) -0.022(7)
C14 0.063(9) 0.041(6) 0.053(7) 0.008(6) 0.016(6) 0.005(5)
C15 0.093(10) 0.044(7) 0.066(9) 0.003(6) 0.007(8) 0.012(7)
C16 0.068(9) 0.081(10) 0.076(9) 0.022(8) -0.008(8) 0.023(9)
C17 0.052(7) 0.089(9) 0.075(8) 0.001(9) -0.005(7) 0.008(9)
C18 0.052(7) 0.056(7) 0.070(8) 0.001(6) -0.003(7) -0.004(6)
C19 0.061(7) 0.048(6) 0.029(5) -0.005(6) 0.001(5) -0.006(6)

loop_
_atom_type_symbol
_atom_type_description
_atom_type_scat_dispersion_real
_atom_type_scat_dispersion_imag
_atom_type_scat_source
C C 0.0033 0.0016 'International Tables Vol C Tables 4.2.6.8 and 6.1.1.4'
H H 0.0000 0.0000 'International Tables Vol C Tables 4.2.6.8 and 6.1.1.4'
Br Br -0.2901 2.4595 'International Tables Vol C Tables 4.2.6.8 and 6.1.1.4'
Te Te -0.5308 1.6751 'International Tables Vol C Tables 4.2.6.8 and 6.1.1.4'

loop_
_geom_angle_atom_site_label_1
_geom_angle_atom_site_label_2
_geom_angle_atom_site_label_3
_geom_angle
C4 Te1 C1 85.4(4)
C4 Te1 C10 96.1(4)
C1 Te1 C10 92.2(4)
C2 C1 Te1 104.4(9)
C2 C1 H1A 110.9
Te1 C1 H1A 110.9
C2 C1 H1B 110.9
Te1 C1 H1B 110.9
H1A C1 H1B 108.9
C3 C2 C1 115.4(14)
C3 C2 H2A 108.4
C1 C2 H2A 108.4
C3 C2 H2B 108.4
C1 C2 H2B 108.4
H2A C2 H2B 107.5
C2 C3 C4 114.5(14)
C2 C3 H3A 108.6
C4 C3 H3A 108.6
C2 C3 H3B 108.6
C4 C3 H3B 108.6
H3A C3 H3B 107.6
C3 C4 Te1 105.9(9)
C3 C4 H4A 110.6
Te1 C4 H4A 110.6
C3 C4 H4B 110.6
Te1 C4 H4B 110.6
H4A C4 H4B 108.7
C11 C10 C19 122.5(10)
C11 C10 Te1 120.4(8)
C19 C10 Te1 117.0(7)
C10 C11 C12 119.7(12)
C10 C11 H11 120.1
C12 C11 H11 120.1
C13 C12 C11 120.1(12)
C13 C12 H12 119.9
C11 C12 H12 119.9
C12 C13 C14 121.7(11)
C12 C13 H13 119.1
C14 C13 H13 119.1
C13 C14 C15 123.4(11)
C13 C14 C19 118.9(11)
C15 C14 C19 117.7(11)
C16 C15 C14 122.8(12)
C16 C15 H15 118.6
C14 C15 H15 118.6
C15 C16 C17 119.6(13)
C15 C16 H16 120.2
C17 C16 H16 120.2
C18 C17 C16 120.7(13)
C18 C17 H17 119.6
C16 C17 H17 119.6
C17 C18 C19 121.9(11)
C17 C18 H18 119.1
C19 C18 H18 119.1
C10 C19 C18 125.8(10)
C10 C19 C14 117.0(10)
C18 C19 C14 117.2(10)

loop_
_geom_bond_atom_site_label_1
_geom_bond_atom_site_label_2
_geom_bond_distance
Te1 C4 2.122(10)
Te1 C1 2.130(11)
Te1 C10 2.161(10)
C1 C2 1.56(2)
C1 H1A 0.9900
C1 H1B 0.9900
C2 C3 1.41(2)
C2 H2A 0.9900
C2 H2B 0.9900
C3 C4 1.470(19)
C3 H3A 0.9900
C3 H3B 0.9900
C4 H4A 0.9900
C4 H4B 0.9900
C10 C11 1.357(14)
C10 C19 1.399(14)
C11 C12 1.414(15)
C11 H11 0.9500
C12 C13 1.343(17)
C12 H12 0.9500
C13 C14 1.401(17)
C13 H13 0.9500
C14 C15 1.415(17)
C14 C19 1.450(15)
C15 C16 1.354(18)
C15 H15 0.9500
C16 C17 1.393(18)
C16 H16 0.9500
C17 C18 1.364(16)
C17 H17 0.9500
C18 C19 1.420(15)
C18 H18 0.9500

loop_
_geom_torsion_atom_site_label_1
_geom_torsion_atom_site_label_2
_geom_torsion_atom_site_label_3
_geom_torsion_atom_site_label_4
_geom_torsion
Te1 C1 C2 C3 -25.3(18)
C1 C2 C3 C4 44(2)
C2 C3 C4 Te1 -37.5(18)
C19 C10 C11 C12 -1.9(17)
Te1 C10 C11 C12 -178.3(9)
C10 C11 C12 C13 2.4(19)
C11 C12 C13 C14 -2(2)
C12 C13 C14 C15 178.0(13)
C12 C13 C14 C19 0.6(18)
C13 C14 C15 C16 180.0(13)
C19 C14 C15 C16 -2.6(18)
C14 C15 C16 C17 0(2)
C15 C16 C17 C18 2(2)
C16 C17 C18 C19 -1.9(19)
C11 C10 C19 C18 -179.4(11)
Te1 C10 C19 C18 -2.9(14)
C11 C10 C19 C14 0.8(15)
Te1 C10 C19 C14 177.2(7)
C17 C18 C19 C10 179.7(11)
C17 C18 C19 C14 -0.4(17)
C13 C14 C19 C10 -0.1(15)
C15 C14 C19 C10 -177.6(10)
C13 C14 C19 C18 -179.9(11)
C15 C14 C19 C18 2.5(15)
